data_2021381
loop_
_publ_author_name
'Chi, Nguyen Thi Thanh'
'Thong, Pham Van'
'Mai, Truong Thi Cam'
'Van Meervelt, Luc'

_publ_section_title
;
 Mixed natural arylolefin--quinoline platinum(II) complexes: synthesis,
 structural characterization and <i>in vitro</i> cytotoxicity studies
;
_journal_coeditor_code LY3081
_journal_issue 12
_journal_name_full 'Acta Crystallographica Section C'
_journal_page_first
;
;
_journal_paper_doi 10.1107/S2053229618015978
_journal_volume 74
_journal_year 2018
_chemical_formula_iupac '[Pt Cl (C15 H20 O4) (C10 H6 O2)]'
_chemical_formula_moiety 'C25 H26 Cl N O6 Pt'
_chemical_formula_sum 'C25 H26 Cl N O6 Pt'
_chemical_formula_weight 667.01
_chemical_name_systematic
'[\h^2^-4-Allyl-2-methoxy-1-(propoxycarbonylmethoxy)benzene]chlorido(quinolin-2-carboxylato-\k^2^<i>N</i>,<i>O</i>)platinum(II)'
_space_group_crystal_system monoclinic
_space_group_IT_number 14
_space_group_name_Hall '-P 2ybc'
_space_group_name_H-M_alt 'P 1 21/c 1'
_symmetry_space_group_name_Hall '-P 2ybc'
_symmetry_space_group_name_H-M 'P 1 21/c 1'
_atom_sites_solution_hydrogens geom
_audit_creation_method
;
Olex2 1.2
(compiled 2018.05.29 svn.r3510 for OlexSys, GUI svn.r5506)
;
_cell_angle_alpha 90
_cell_angle_beta 111.150(8)
_cell_angle_gamma 90
_cell_formula_units_Z 4
_cell_length_a 15.6457(13)
_cell_length_b 9.7291(4)
_cell_length_c 16.6062(8)
_cell_measurement_reflns_used 6260
_cell_measurement_temperature 100(2)
_cell_measurement_theta_max 27.9840
_cell_measurement_theta_min 3.3490
_cell_volume 2357.5(3)
_computing_cell_refinement
;
CrysAlis PRO (Agilent, 2013)
;
_computing_data_collection
;
CrysAlis PRO (Agilent, 2013)
;
_computing_data_reduction
;
CrysAlis PRO (Agilent, 2013)
;
_computing_molecular_graphics
;
OLEX2 (Dolomanov <i>et al.</i>, 2009)
;
_computing_publication_material
;
OLEX2 (Dolomanov <i>et al.</i>, 2009)
;
_computing_structure_refinement
;
SHELXL2016 (Sheldrick, 2015)
;
_computing_structure_solution
;
SHELXS97 (Sheldrick, 2008)
;
_diffrn_ambient_temperature 100.0
_diffrn_detector_area_resol_mean 15.9631
_diffrn_measured_fraction_theta_full 0.999
_diffrn_measured_fraction_theta_max 0.999
_diffrn_measurement_device_type 'Agilent SuperNova Dual Source diffractometer with an Eos detector'
_diffrn_measurement_method '\w scans'
_diffrn_radiation_monochromator mirror
_diffrn_radiation_type MoK\a
_diffrn_radiation_wavelength 0.71073
_diffrn_reflns_av_R_equivalents 0.0660
_diffrn_reflns_av_unetI/netI 0.0467
_diffrn_reflns_limit_h_max 18
_diffrn_reflns_limit_h_min -18
_diffrn_reflns_limit_k_max 11
_diffrn_reflns_limit_k_min -11
_diffrn_reflns_limit_l_max 19
_diffrn_reflns_limit_l_min -19
_diffrn_reflns_number 21714
_diffrn_reflns_theta_full 24.712
_diffrn_reflns_theta_max 24.712
_diffrn_reflns_theta_min 2.792
_diffrn_source 'SuperNova (Mo) X-ray Source'
_exptl_absorpt_coefficient_mu 6.108
_exptl_absorpt_correction_T_max 1.00000
_exptl_absorpt_correction_T_min 0.52194
_exptl_absorpt_correction_type multi-scan
_exptl_absorpt_process_details
;
(CrysAlis PRO; Agilent, 2013)
;
_exptl_crystal_colour yellow
_exptl_crystal_density_diffrn 1.879
_exptl_crystal_description needle
_exptl_crystal_F_000 1304
_exptl_crystal_size_max 0.3
_exptl_crystal_size_mid 0.15
_exptl_crystal_size_min 0.10
_refine_diff_density_max 2.222
_refine_diff_density_min -1.135
_refine_ls_extinction_method none
_refine_ls_goodness_of_fit_ref 1.075
_refine_ls_hydrogen_treatment constr
_refine_ls_matrix_type full
_refine_ls_number_parameters 316
_refine_ls_number_reflns 4030
_refine_ls_number_restraints 0
_refine_ls_restrained_S_all 1.075
_refine_ls_R_factor_all 0.0528
_refine_ls_R_factor_gt 0.0382
_refine_ls_shift/su_max 0.001
_refine_ls_shift/su_mean 0.000
_refine_ls_structure_factor_coef Fsqd
_refine_ls_weighting_details 'w=1/[\s^2^(Fo^2^)+(0.0209P)^2^+13.4203P] where P=(Fo^2^+2Fc^2^)/3'
_refine_ls_weighting_scheme calc
_refine_ls_wR_factor_gt 0.0775
_refine_ls_wR_factor_ref 0.0864
_reflns_number_gt 3348
_reflns_number_total 4030
_reflns_threshold_expression 'I > 2\s(I)'
_cod_data_source_file ly3081sup1.cif
_cod_data_source_block chi33
_cod_database_code 2021381
_shelx_space_group_comment
;
The symmetry employed for this shelxl refinement is uniquely defined
by the following loop, which should always be used as a source of
symmetry information in preference to the above space-group names.
They are only intended as comments.
;

loop_
_space_group_symop_operation_xyz
'x, y, z'
'-x, y+1/2, -z+1/2'
'-x, -y, -z'
'x, -y-1/2, z-1/2'

loop_
_atom_site_type_symbol
_atom_site_label
_atom_site_fract_x
_atom_site_fract_y
_atom_site_fract_z
_atom_site_U_iso_or_equiv
_atom_site_adp_type
_atom_site_calc_flag
_atom_site_occupancy
_atom_site_disorder_assembly
_atom_site_disorder_group
Pt Pt1A 0.69372(3) 0.90310(4) 0.69364(2) 0.02742(15) Uani d 0.9298(13) A 1
Pt Pt1B 0.6573(5) 0.9379(6) 0.7023(3) 0.02742(15) Uani d 0.0702(13) A 2
Cl Cl2A 0.74945(19) 1.1196(2) 0.69048(14) 0.0519(7) Uani d 0.9298(13) A 1
Cl Cl2B 0.710(3) 1.143(4) 0.711(2) 0.0519(7) Uani d 0.0702(13) A 2
N N3 0.6096(4) 0.8677(6) 0.5632(3) 0.0261(13) Uani d 1 . .
C C4 0.5626(5) 0.7531(7) 0.5569(4) 0.0281(16) Uani d 1 . .
C C5 0.5000(5) 0.7022(8) 0.4798(4) 0.0380(18) Uani d 1 . .
H H5 0.466660 0.620352 0.479342 0.046 Uiso calc 1 . .
C C6 0.4873(6) 0.7711(9) 0.4056(5) 0.045(2) Uani d 1 . .
H H6 0.444434 0.738369 0.352463 0.054 Uiso calc 1 . .
C C7 0.5374(5) 0.8902(8) 0.4075(5) 0.0399(19) Uani d 1 . .
C C8 0.5288(6) 0.9618(9) 0.3313(5) 0.049(2) Uani d 1 . .
H H8 0.486090 0.930261 0.277779 0.058 Uiso calc 1 . .
C C9 0.5800(6) 1.0743(10) 0.3325(5) 0.052(2) Uani d 1 . .
H H9 0.573686 1.121077 0.280497 0.063 Uiso calc 1 . .
C C10 0.6428(6) 1.1212(8) 0.4123(5) 0.048(2) Uani d 1 . .
H H10 0.678626 1.200557 0.413662 0.058 Uiso calc 1 . .
C C11 0.6532(6) 1.0544(8) 0.4881(5) 0.0403(19) Uani d 1 . .
H H11 0.696339 1.087252 0.541004 0.048 Uiso calc 1 . .
C C12 0.6004(5) 0.9381(7) 0.4874(4) 0.0302(16) Uani d 1 . .
C C13 0.5797(5) 0.6706(8) 0.6392(4) 0.0326(17) Uani d 1 . .
O O14 0.6441(4) 0.7167(5) 0.7062(3) 0.0403(13) Uani d 1 . .
O O15 0.5356(4) 0.5679(5) 0.6383(3) 0.0402(13) Uani d 1 . .
C C16 0.8065(5) 0.8737(8) 0.8114(4) 0.0360(18) Uani d 1 . .
H H16A 0.820957 0.779283 0.823459 0.043 Uiso calc 1 A .
H H16B 0.839552 0.927213 0.784616 0.043 Uiso calc 1 A .
C C17 0.7365(5) 0.9339(8) 0.8331(4) 0.041(2) Uani d 1 . .
H H17 0.747581 1.031930 0.852165 0.049 Uiso calc 0.9298(13) A 1
H H17A 0.752705 1.027924 0.858348 0.049 Uiso calc 0.0702(13) A 2
C C18 0.6843(6) 0.8543(9) 0.8744(5) 0.047(2) Uani d 1 . .
H H18A 0.688324 0.755037 0.863072 0.057 Uiso calc 1 . .
H H18B 0.618940 0.881693 0.850753 0.057 Uiso calc 1 . .
C C19 0.7245(5) 0.8821(9) 0.9717(4) 0.041(2) Uani d 1 . .
C C20 0.7935(5) 0.7966(8) 1.0248(4) 0.0373(18) Uani d 1 . .
H H20 0.814797 0.721662 1.000530 0.045 Uiso calc 1 . .
C C21 0.8313(5) 0.8211(8) 1.1136(4) 0.0323(17) Uani d 1 . .
C C22 0.7985(5) 0.9311(7) 1.1495(4) 0.0304(17) Uani d 1 . .
C C23 0.7315(5) 1.0157(8) 1.0962(4) 0.0358(17) Uani d 1 . .
H H23 0.710572 1.092086 1.119598 0.043 Uiso calc 1 . .
C C24 0.6942(5) 0.9891(8) 1.0073(4) 0.0396(19) Uani d 1 . .
H H24 0.646899 1.046700 0.971174 0.047 Uiso calc 1 . .
O O25 0.8981(3) 0.7447(5) 1.1711(3) 0.0414(13) Uani d 1 . .
C C26 0.9278(6) 0.6241(9) 1.1385(5) 0.054(2) Uani d 1 . .
H H26A 0.949783 0.650355 1.092396 0.081 Uiso calc 1 . .
H H26B 0.876367 0.560041 1.115666 0.081 Uiso calc 1 . .
H H26C 0.977560 0.579745 1.185385 0.081 Uiso calc 1 . .
O O27 0.8385(3) 0.9431(5) 1.2376(3) 0.0336(12) Uani d 1 . .
C C28 0.8073(5) 1.0523(7) 1.2750(4) 0.0345(18) Uani d 1 . .
H H28A 0.739919 1.046870 1.258444 0.041 Uiso calc 1 . .
H H28B 0.822518 1.141173 1.254417 0.041 Uiso calc 1 . .
C C29 0.8532(5) 1.0422(8) 1.3717(4) 0.0305(16) Uani d 1 . .
O O30 0.8787(4) 0.9389(5) 1.4110(3) 0.0367(12) Uani d 1 . .
O O31 0.8578(3) 1.1679(5) 1.4060(3) 0.0366(12) Uani d 1 . .
C C32 0.8972(5) 1.1747(8) 1.4997(4) 0.0414(19) Uani d 1 . .
H H32A 0.952958 1.116983 1.521270 0.050 Uiso calc 1 . .
H H32B 0.852620 1.139311 1.524470 0.050 Uiso calc 1 . .
C C33 0.9208(6) 1.3209(8) 1.5269(5) 0.050(2) Uani d 1 . .
H H33A 0.866320 1.380139 1.500989 0.060 Uiso calc 1 . .
H H33B 0.969642 1.353675 1.506787 0.060 Uiso calc 1 . .
C C34 0.9536(7) 1.3289(11) 1.6247(5) 0.066(3) Uani d 1 . .
H H34A 0.972162 1.423355 1.643341 0.099 Uiso calc 1 . .
H H34B 1.005973 1.267105 1.649891 0.099 Uiso calc 1 . .
H H34C 0.903806 1.301305 1.643904 0.099 Uiso calc 1 . .

loop_
_atom_site_aniso_label
_atom_site_aniso_U_11
_atom_site_aniso_U_22
_atom_site_aniso_U_33
_atom_site_aniso_U_12
_atom_site_aniso_U_13
_atom_site_aniso_U_23
Pt1A 0.0359(3) 0.0302(2) 0.01614(15) 0.00021(17) 0.00946(13) 0.00123(13)
Pt1B 0.0359(3) 0.0302(2) 0.01614(15) 0.00021(17) 0.00946(13) 0.00123(13)
Cl2A 0.0799(19) 0.0368(13) 0.0309(12) -0.0187(12) 0.0103(11) 0.0034(9)
Cl2B 0.0799(19) 0.0368(13) 0.0309(12) -0.0187(12) 0.0103(11) 0.0034(9)
N3 0.030(3) 0.034(4) 0.017(3) 0.006(3) 0.012(2) 0.001(2)
C4 0.031(4) 0.036(4) 0.020(3) 0.004(3) 0.011(3) 0.001(3)
C5 0.039(4) 0.053(5) 0.021(4) -0.007(4) 0.010(3) -0.009(3)
C6 0.057(5) 0.055(6) 0.022(4) 0.008(4) 0.012(4) -0.004(4)
C7 0.051(5) 0.052(5) 0.025(4) 0.018(4) 0.023(4) 0.002(3)
C8 0.072(6) 0.058(6) 0.020(4) 0.015(5) 0.022(4) 0.009(4)
C9 0.072(6) 0.067(6) 0.028(4) 0.031(5) 0.030(4) 0.016(4)
C10 0.061(6) 0.042(5) 0.053(5) 0.010(4) 0.033(5) 0.019(4)
C11 0.054(5) 0.043(5) 0.028(4) 0.010(4) 0.020(4) 0.007(3)
C12 0.036(4) 0.038(4) 0.021(4) 0.010(3) 0.015(3) 0.006(3)
C13 0.037(4) 0.041(5) 0.022(4) 0.000(4) 0.013(3) 0.002(3)
O14 0.064(4) 0.041(3) 0.013(2) -0.013(3) 0.010(2) 0.004(2)
O15 0.051(3) 0.048(3) 0.025(3) -0.022(3) 0.018(2) -0.005(2)
C16 0.043(4) 0.041(5) 0.022(4) 0.004(4) 0.009(3) 0.004(3)
C17 0.056(5) 0.049(5) 0.010(3) 0.003(4) 0.003(3) -0.002(3)
C18 0.050(5) 0.062(6) 0.030(4) -0.013(4) 0.016(4) -0.008(4)
C19 0.047(5) 0.059(6) 0.019(4) -0.013(4) 0.015(4) 0.002(4)
C20 0.048(5) 0.042(5) 0.031(4) -0.013(4) 0.026(4) -0.013(3)
C21 0.034(4) 0.038(4) 0.029(4) -0.005(3) 0.015(3) -0.003(3)
C22 0.037(4) 0.037(4) 0.019(3) -0.012(3) 0.013(3) 0.000(3)
C23 0.040(4) 0.042(5) 0.026(4) -0.001(4) 0.013(3) 0.003(3)
C24 0.041(5) 0.055(5) 0.020(4) -0.005(4) 0.009(3) -0.001(3)
O25 0.049(3) 0.048(3) 0.030(3) 0.005(3) 0.017(3) -0.009(2)
C26 0.066(6) 0.054(6) 0.046(5) 0.011(5) 0.027(5) -0.009(4)
O27 0.041(3) 0.036(3) 0.022(2) 0.001(2) 0.009(2) -0.005(2)
C28 0.052(5) 0.033(4) 0.016(3) 0.000(3) 0.009(3) -0.001(3)
C29 0.035(4) 0.030(4) 0.031(4) -0.002(3) 0.017(3) -0.003(3)
O30 0.053(3) 0.032(3) 0.023(3) 0.000(2) 0.011(2) -0.001(2)
O31 0.056(3) 0.030(3) 0.020(2) 0.003(2) 0.010(2) -0.003(2)
C32 0.048(5) 0.053(5) 0.022(4) 0.003(4) 0.012(4) -0.004(3)
C33 0.067(6) 0.045(5) 0.032(4) 0.012(4) 0.008(4) -0.018(4)
C34 0.067(7) 0.085(7) 0.039(5) 0.011(5) 0.011(5) -0.023(5)

loop_
_atom_type_symbol
_atom_type_description
_atom_type_scat_dispersion_real
_atom_type_scat_dispersion_imag
_atom_type_scat_source
C C 0.0033 0.0016 'International Tables Vol C Tables 4.2.6.8 and 6.1.1.4'
H H 0.0000 0.0000 'International Tables Vol C Tables 4.2.6.8 and 6.1.1.4'
Cl Cl 0.1484 0.1585 'International Tables Vol C Tables 4.2.6.8 and 6.1.1.4'
N N 0.0061 0.0033 'International Tables Vol C Tables 4.2.6.8 and 6.1.1.4'
O O 0.0106 0.0060 'International Tables Vol C Tables 4.2.6.8 and 6.1.1.4'
Pt Pt -1.7033 8.3905 'International Tables Vol C Tables 4.2.6.8 and 6.1.1.4'

loop_
_geom_angle_atom_site_label_1
_geom_angle_atom_site_label_2
_geom_angle_atom_site_label_3
_geom_angle
CL2Bb PT1Bb N3 108.9(9)
CL2Bb PT1Bb O14 163.9(12)
CL2Bb PT1Bb C16 87.0(10)
PT1Aa C16 H16A 112.3
PT1Aa C16 H16B 84.7
H16Aa C16 H16B 120.0
PT1Aa C17 H17 114.7
PT1Bb C17 H17A 112.8
N3 PT1Aa Cl2A 103.13(16)
N3 PT1Bb C16 123.4(4)
N3 PT1Aa C16 157.1(2)
N3 PT1Aa C17 161.0(3)
C4 N3 Pt1A 109.9(4)
C4 N3 Pt1B 107.7(4)
C4 N3 C12 118.1(6)
C12 N3 Pt1A 131.9(5)
C12 N3 Pt1B 131.5(5)
N3 C4 C5 124.0(6)
N3 C4 C13 117.5(6)
C5 C4 C13 118.4(7)
C4 C5 H5 120.5
C6 C5 C4 119.0(8)
C6 C5 H5 120.5
C5 C6 H6 120.2
C5 C6 C7 119.6(7)
C7 C6 H6 120.2
C6 C7 C8 121.4(8)
C6 C7 C12 119.4(7)
C8 C7 C12 119.2(8)
C7 C8 H8 119.2
C9 C8 C7 121.5(8)
C9 C8 H8 119.2
C8 C9 H9 120.5
C8 C9 C10 118.9(7)
C10 C9 H9 120.5
C9 C10 H10 119.3
C11 C10 C9 121.3(8)
C11 C10 H10 119.3
C10 C11 H11 119.9
C10 C11 C12 120.1(8)
C12 C11 H11 119.9
N3 C12 C7 119.6(7)
N3 C12 C11 121.5(6)
C11 C12 C7 118.8(6)
O14 C13 C4 115.1(6)
O15 C13 C4 120.6(6)
O15 C13 O14 124.3(6)
C13 O14 Pt1A 115.8(4)
C13 O14 Pt1B 112.0(5)
C17 C16 Pt1A 73.4(4)
O14 PT1Aa Cl2A 175.13(14)
O14 PT1Aa N3 80.8(2)
O14 PT1Bb N3 74.4(2)
O14 PT1Aa C16 90.4(2)
O14 PT1Bb C16 78.5(3)
O14 PT1Aa C17 89.8(3)
C16 PT1Aa Cl2A 87.0(2)
C16 PT1Aa C17 37.8(3)
C17 C16 Pt1B 57.4(4)
C17 C16 H16A 120.0
C17 C16 H16B 120.0
C16 C17 Pt1A 68.8(4)
C16 C17 Pt1B 88.0(5)
C16 C17 H17 114.7
C16 C17 H17A 112.8
C16 C17 C18 121.3(7)
C17 PT1Aa Cl2A 85.7(2)
C17 PT1Bb Cl2B 83.1(9)
C17 PT1Bb N3 156.2(5)
C17 PT1Bb O14 88.7(3)
C17 PT1Bb C16 34.6(3)
C18 C17 Pt1A 114.5(5)
C18 C17 Pt1B 106.1(5)
C18 C17 H17 114.7
C18 C17 H17A 112.8
C17 C18 H18A 110.0
C17 C18 H18B 110.0
C17 C18 C19 108.3(6)
H18A C18 H18B 108.4
C19 C18 H18A 110.0
C19 C18 H18B 110.0
C20 C19 C18 119.4(7)
C24 C19 C18 121.2(7)
C24 C19 C20 119.5(7)
C19 C20 H20 120.0
C19 C20 C21 120.1(7)
C21 C20 H20 120.0
C20 C21 C22 119.7(7)
O25 C21 C20 125.1(7)
O25 C21 C22 115.2(6)
C23 C22 C21 119.5(6)
O27 C22 C21 114.8(6)
O27 C22 C23 125.7(7)
C22 C23 H23 120.1
C22 C23 C24 119.9(7)
C24 C23 H23 120.1
C19 C24 C23 121.3(7)
C19 C24 H24 119.3
C23 C24 H24 119.3
C21 O25 C26 117.1(6)
O25 C26 H26A 109.5
O25 C26 H26B 109.5
O25 C26 H26C 109.5
H26A C26 H26B 109.5
H26A C26 H26C 109.5
H26B C26 H26C 109.5
C22 O27 C28 115.9(5)
O27 C28 H28A 110.0
O27 C28 H28B 110.0
O27 C28 C29 108.3(6)
H28A C28 H28B 108.4
C29 C28 H28A 110.0
C29 C28 H28B 110.0
O30 C29 C28 125.3(7)
O30 C29 O31 125.7(6)
O31 C29 C28 109.0(6)
C29 O31 C32 115.7(6)
O31 C32 H32A 109.8
O31 C32 H32B 109.8
O31 C32 C33 109.2(6)
H32A C32 H32B 108.3
C33 C32 H32A 109.8
C33 C32 H32B 109.8
C32 C33 H33A 109.9
C32 C33 H33B 109.9
C32 C33 C34 108.8(7)
H33A C33 H33B 108.3
C34 C33 H33A 109.9
C34 C33 H33B 109.9
C33 C34 H34A 109.5
C33 C34 H34B 109.5
C33 C34 H34C 109.5
H34A C34 H34B 109.5
H34A C34 H34C 109.5
H34B C34 H34C 109.5

loop_
_geom_bond_atom_site_label_1
_geom_bond_atom_site_label_2
_geom_bond_distance
PT1Aa Cl2A 2.287(2)
PT1Bb Cl2B 2.14(3)
PT1Aa N3 2.118(5)
PT1Bb N3 2.262(7)
PT1Aa O14 2.013(5)
PT1Bb O14 2.166(7)
PT1Bb C16 2.464(9)
PT1Aa C16 2.128(7)
PT1Aa C17 2.186(6)
PT1Bb C17 2.077(8)
N3 C4 1.320(9)
N3 C12 1.393(8)
C4 C5 1.392(9)
C4 C13 1.522(9)
C5 H5 0.9500
C5 C6 1.353(10)
C6 H6 0.9500
C6 C7 1.393(11)
C7 C8 1.408(10)
C7 C12 1.416(10)
C8 H8 0.9500
C8 C9 1.352(12)
C9 H9 0.9500
C9 C10 1.411(12)
C10 H10 0.9500
C10 C11 1.372(10)
C11 H11 0.9500
C11 C12 1.399(10)
C13 O14 1.283(8)
C13 O15 1.212(8)
C16 H16A 0.9500
C16 H16B 0.9500
C16 C17 1.399(10)
C17 H17 1.0000
C17 H17A 1.0000
C17 C18 1.464(11)
C18 H18A 0.9900
C18 H18B 0.9900
C18 C19 1.533(10)
C19 C20 1.396(11)
C19 C24 1.363(11)
C20 H20 0.9500
C20 C21 1.397(9)
C21 C22 1.409(10)
C21 O25 1.355(8)
C22 C23 1.374(10)
C22 O27 1.373(7)
C23 H23 0.9500
C23 C24 1.402(9)
C24 H24 0.9500
O25 C26 1.437(9)
C26 H26A 0.9800
C26 H26B 0.9800
C26 H26C 0.9800
O27 C28 1.405(8)
C28 H28A 0.9900
C28 H28B 0.9900
C28 C29 1.508(9)
C29 O30 1.186(8)
C29 O31 1.340(8)
O31 C32 1.453(8)
C32 H32A 0.9900
C32 H32B 0.9900
C32 C33 1.498(11)
C33 H33A 0.9900
C33 H33B 0.9900
C33 C34 1.518(10)
C34 H34A 0.9800
C34 H34B 0.9800
C34 H34C 0.9800

loop_
_geom_hbond_atom_site_label_D
_geom_hbond_atom_site_label_H
_geom_hbond_atom_site_label_A
_geom_hbond_site_symmetry_A
_geom_hbond_distance_DH
_geom_hbond_distance_HA
_geom_hbond_distance_DA
_geom_hbond_angle_DHA
_geom_hbond_publ_flag
C11 H11 Cl2A . 0.95 2.34 3.211(8) 153 yes
C11 H11 Cl2B . 0.95 2.81 3.59(3) 140 yes
C16 H16A O30 4_575 0.95 2.55 3.452(9) 159 yes
C20 H20 O30 4_575 0.95 2.59 3.524(9) 167 yes
C28 H28B Cl2A 4_586 0.99 2.64 3.473(7) 142 yes
C32 H32A O30 3_778 0.99 2.52 3.459(10) 158 yes

loop_
_geom_torsion_atom_site_label_1
_geom_torsion_atom_site_label_2
_geom_torsion_atom_site_label_3
_geom_torsion_atom_site_label_4
_geom_torsion
PT1Aa N3 C4 C5 179.0(6)
PT1Bb N3 C4 C5 159.5(6)
PT1Aa N3 C4 C13 -2.3(7)
PT1Bb N3 C4 C13 -21.8(7)
PT1Bb N3 C12 C7 -155.0(6)
PT1Aa N3 C12 C7 -180.0(5)
PT1Bb N3 C12 C11 26.1(10)
PT1Aa N3 C12 C11 1.2(10)
N3 C4 C5 C6 1.8(11)
N3 C4 C13 O14 -4.9(9)
N3 C4 C13 O15 176.6(6)
C4 N3 C12 C7 3.8(9)
C4 N3 C12 C11 -175.0(6)
C4 C5 C6 C7 0.6(11)
C4 C13 O14 PT1Bb 30.8(8)
C4 C13 O14 PT1Aa 10.0(8)
C5 C4 C13 O14 173.9(6)
C5 C4 C13 O15 -4.6(10)
C5 C6 C7 C8 177.5(7)
C5 C6 C7 C12 -0.6(11)
C6 C7 C8 C9 -177.4(8)
C6 C7 C12 N3 -1.7(10)
C6 C7 C12 C11 177.3(7)
C7 C8 C9 C10 -0.5(12)
C8 C7 C12 N3 -179.8(6)
C8 C7 C12 C11 -0.9(10)
C8 C9 C10 C11 0.4(12)
C9 C10 C11 C12 -0.6(12)
C10 C11 C12 N3 179.7(7)
C10 C11 C12 C7 0.8(11)
C12 N3 C4 C5 -4.0(10)
C12 N3 C4 C13 174.7(6)
C12 C7 C8 C9 0.7(12)
C13 C4 C5 C6 -176.9(7)
O15 C13 O14 PT1Bb -150.9(7)
O15 C13 O14 PT1Aa -171.7(6)
PT1Aa C16 C17 C18 106.5(7)
PT1Bb C16 C17 C18 107.7(7)
PT1Aa C17 C18 C19 177.7(5)
PT1Bb C17 C18 C19 -163.8(6)
C16 C17 C18 C19 98.5(8)
C17 C18 C19 C20 -91.5(9)
C17 C18 C19 C24 88.3(9)
C18 C19 C20 C21 179.6(6)
C18 C19 C24 C23 -179.3(7)
C19 C20 C21 C22 1.0(10)
C19 C20 C21 O25 179.7(7)
C20 C19 C24 C23 0.5(11)
C20 C21 C22 C23 -2.1(10)
C20 C21 C22 O27 178.1(6)
C20 C21 O25 C26 -4.3(10)
C21 C22 C23 C24 2.3(11)
C21 C22 O27 C28 179.7(6)
C22 C21 O25 C26 174.5(6)
C22 C23 C24 C19 -1.6(11)
C22 O27 C28 C29 175.6(6)
C23 C22 O27 C28 -0.1(10)
C24 C19 C20 C21 -0.2(11)
O25 C21 C22 C23 179.1(6)
O25 C21 C22 O27 -0.7(9)
O27 C22 C23 C24 -177.9(6)
O27 C28 C29 O30 -28.6(10)
O27 C28 C29 O31 153.3(6)
C28 C29 O31 C32 177.5(6)
C29 O31 C32 C33 164.9(7)
O30 C29 O31 C32 -0.5(10)
O31 C32 C33 C34 174.8(7)
